data_4071640
loop_
_publ_author_name
'Araki, Kenjirou'
'Kuwata, Shigeki'
'Ikariya, Takao'

_publ_section_title
;
 Isolation and Interconversion of ProticN-Heterocyclic Carbene and
 Imidazolyl Complexes: Application to Catalytic Dehydrative Condensation
 ofN-(2-Pyridyl)benzimidazole and Allyl Alcohol
;
_journal_issue 10
_journal_name_full Organometallics
_journal_page_first 2176
_journal_paper_doi 10.1021/om800285n
_journal_volume 27
_journal_year 2008
_chemical_formula_moiety 'C25 H28 Cl N3 Ru '
_chemical_formula_sum 'C25 H28 Cl N3 Ru'
_chemical_formula_weight 507.04
_space_group_IT_number 14
_symmetry_cell_setting monoclinic
_symmetry_Int_Tables_number 14
_symmetry_space_group_name_Hall '-P 2ybc'
_symmetry_space_group_name_H-M 'P 1 21/c 1'
_cell_angle_alpha 90.0000
_cell_angle_beta 94.941(7)
_cell_angle_gamma 90.0000
_cell_formula_units_Z 4
_cell_length_a 11.117(6)
_cell_length_b 10.159(5)
_cell_length_c 19.476(10)
_cell_measurement_reflns_used 8448
_cell_measurement_temperature 193.1
_cell_measurement_theta_max 31.5
_cell_measurement_theta_min 2.0
_cell_volume 2191(2)
_computing_cell_refinement CrystalClear
_computing_data_collection CrystalClear
_computing_data_reduction CrystalStructure
_computing_publication_material 'CrystalStructure 3.8'
_computing_structure_refinement CRYSTALS
_computing_structure_solution SIR92
_diffrn_detector_area_resol_mean 7.31
_diffrn_measured_fraction_theta_full 0.982
_diffrn_measured_fraction_theta_max 0.891
_diffrn_measurement_device_type 'Rigaku Saturn'
_diffrn_measurement_method \w
_diffrn_radiation_type 'Mo K\a'
_diffrn_radiation_wavelength 0.71070
_diffrn_reflns_av_R_equivalents 0.040
_diffrn_reflns_limit_h_max 15
_diffrn_reflns_limit_h_min -15
_diffrn_reflns_limit_k_max 14
_diffrn_reflns_limit_k_min -10
_diffrn_reflns_limit_l_max 28
_diffrn_reflns_limit_l_min -28
_diffrn_reflns_number 19184
_diffrn_reflns_theta_full 27.50
_diffrn_reflns_theta_max 31.36
_exptl_absorpt_coefficient_mu 0.855
_exptl_absorpt_correction_T_max 0.843
_exptl_absorpt_correction_T_min 0.727
_exptl_absorpt_correction_type multi-scan
_exptl_absorpt_process_details 'Jacobson, R. (1998) Private communication'
_exptl_crystal_colour orange
_exptl_crystal_density_diffrn 1.537
_exptl_crystal_density_method 'not measured'
_exptl_crystal_description block
_exptl_crystal_F_000 1040.00
_exptl_crystal_size_max 0.40
_exptl_crystal_size_mid 0.20
_exptl_crystal_size_min 0.20
_refine_diff_density_max 1.41
_refine_diff_density_min -0.66
_refine_ls_extinction_method none
_refine_ls_goodness_of_fit_ref 0.999
_refine_ls_hydrogen_treatment mixed
_refine_ls_number_parameters 308
_refine_ls_number_reflns 4941
_refine_ls_R_factor_gt 0.0382
_refine_ls_shift/su_max 0.0000
_refine_ls_structure_factor_coef Fsqd
_refine_ls_weighting_details 'w = 1/[0.0009Fo^2^ + 1.0000\s(Fo^2^)]/(4Fo^2^)'
_refine_ls_weighting_scheme calc
_refine_ls_wR_factor_ref 0.1044
_reflns_number_gt 4024
_reflns_number_total 4941
_reflns_threshold_expression F^2^>2.0\s(F^2^)
_cod_data_source_file om800285n-file004.cif
_cod_data_source_block '__5'
_cod_original_formula_sum 'C25 H28 Cl N3 Ru '
_cod_database_code 4071640

loop_
_symmetry_equiv_pos_site_id
_symmetry_equiv_pos_as_xyz
1 +X,+Y,+Z
2 -X,1/2+Y,1/2-Z
3 -X,-Y,-Z
4 +X,1/2-Y,1/2+Z

loop_
_atom_site_label
_atom_site_type_symbol
_atom_site_fract_x
_atom_site_fract_y
_atom_site_fract_z
_atom_site_U_iso_or_equiv
_atom_site_adp_type
_atom_site_occupancy
_atom_site_symmetry_multiplicity
_atom_site_calc_flag
_atom_site_refinement_flags
Ru(1) Ru 0.63708(2) 0.30005(2) 0.378300(10) 0.01919(6) Uani 1.00 1 d .
Cl(1) Cl 0.67941(7) 0.25302(9) 0.50125(4) 0.0340(2) Uani 1.00 1 d .
N(1) N 0.8103(2) 0.3872(2) 0.38471(12) 0.0217(5) Uani 1.00 1 d .
N(2) N 0.9342(2) 0.5574(2) 0.37399(12) 0.0230(6) Uani 1.00 1 d .
N(3) N 0.9267(2) 0.7179(2) 0.28851(13) 0.0248(6) Uani 1.00 1 d .
C(1) C 0.6257(2) 0.0854(2) 0.35897(16) 0.0227(7) Uani 1.00 1 d .
C(2) C 0.6670(2) 0.1462(3) 0.29855(15) 0.0239(7) Uani 1.00 1 d .
C(3) C 0.5781(2) 0.2414(3) 0.27211(15) 0.0220(6) Uani 1.00 1 d .
C(4) C 0.4776(2) 0.2343(3) 0.31555(15) 0.0230(7) Uani 1.00 1 d .
C(5) C 0.5065(2) 0.1400(2) 0.36844(15) 0.0224(7) Uani 1.00 1 d .
C(6) C 0.6868(3) -0.0228(3) 0.39954(18) 0.0320(8) Uani 1.00 1 d .
C(7) C 0.7827(2) 0.1211(3) 0.26755(18) 0.0328(8) Uani 1.00 1 d .
C(8) C 0.5822(3) 0.3157(3) 0.20671(16) 0.0323(8) Uani 1.00 1 d .
C(9) C 0.3606(2) 0.3091(3) 0.30456(18) 0.0316(8) Uani 1.00 1 d .
C(10) C 0.4262(2) 0.0943(3) 0.42151(17) 0.0323(8) Uani 1.00 1 d .
C(11) C 0.8189(2) 0.5094(3) 0.36234(15) 0.0233(7) Uani 1.00 1 d .
C(12) C 0.9255(2) 0.3499(3) 0.41178(14) 0.0221(6) Uani 1.00 1 d .
C(13) C 0.9671(3) 0.2298(3) 0.43745(16) 0.0292(8) Uani 1.00 1 d .
C(14) C 1.0879(3) 0.2217(3) 0.46081(17) 0.0310(8) Uani 1.00 1 d .
C(15) C 1.1663(3) 0.3301(3) 0.45765(17) 0.0325(8) Uani 1.00 1 d .
C(16) C 1.1265(2) 0.4495(3) 0.43032(16) 0.0275(7) Uani 1.00 1 d .
C(17) C 1.0041(2) 0.4571(2) 0.40618(14) 0.0218(7) Uani 1.00 1 d .
C(18) C 0.9752(2) 0.6813(2) 0.35013(15) 0.0222(7) Uani 1.00 1 d .
C(19) C 1.0623(2) 0.7518(3) 0.38989(16) 0.0274(7) Uani 1.00 1 d .
C(20) C 1.0991(3) 0.8711(3) 0.36385(18) 0.0318(8) Uani 1.00 1 d .
C(21) C 1.0480(2) 0.9140(3) 0.30019(18) 0.0328(8) Uani 1.00 1 d .
C(22) C 0.9634(2) 0.8340(3) 0.26495(18) 0.0298(8) Uani 1.00 1 d .
C(23) C 0.7098(2) 0.5747(3) 0.32882(17) 0.0279(7) Uani 1.00 1 d .
C(24) C 0.5976(2) 0.5027(2) 0.34786(16) 0.0242(7) Uani 1.00 1 d .
C(25) C 0.5706(3) 0.4854(3) 0.41571(18) 0.0309(8) Uani 1.00 1 d .
H(1) H 0.7627 -0.0406 0.3826 0.038 Uiso 1.00 1 c R
H(2) H 0.6380 -0.0997 0.3955 0.038 Uiso 1.00 1 c R
H(3) H 0.6987 0.0025 0.4466 0.038 Uiso 1.00 1 c R
H(4) H 0.7859 0.1738 0.2275 0.041 Uiso 1.00 1 c R
H(5) H 0.7873 0.0308 0.2554 0.041 Uiso 1.00 1 c R
H(6) H 0.8487 0.1428 0.2999 0.041 Uiso 1.00 1 c R
H(7) H 0.5091 0.3636 0.1977 0.039 Uiso 1.00 1 c R
H(8) H 0.5913 0.2560 0.1700 0.039 Uiso 1.00 1 c R
H(9) H 0.6484 0.3752 0.2105 0.039 Uiso 1.00 1 c R
H(10) H 0.3090 0.2854 0.3390 0.038 Uiso 1.00 1 c R
H(11) H 0.3225 0.2881 0.2604 0.038 Uiso 1.00 1 c R
H(12) H 0.3765 0.4009 0.3070 0.038 Uiso 1.00 1 c R
H(13) H 0.4095 0.0032 0.4150 0.039 Uiso 1.00 1 c R
H(14) H 0.4653 0.1079 0.4663 0.040 Uiso 1.00 1 c R
H(15) H 0.3528 0.1426 0.4169 0.039 Uiso 1.00 1 c R
H(16) H 0.9148 0.1561 0.4388 0.035 Uiso 1.00 1 c R
H(17) H 1.1188 0.1409 0.4795 0.037 Uiso 1.00 1 c R
H(18) H 1.2485 0.3210 0.4748 0.039 Uiso 1.00 1 c R
H(19) H 1.1792 0.5226 0.4278 0.033 Uiso 1.00 1 c R
H(20) H 1.0957 0.7198 0.4333 0.033 Uiso 1.00 1 c R
H(21) H 1.1586 0.9228 0.3894 0.038 Uiso 1.00 1 c R
H(22) H 1.0705 0.9960 0.2816 0.040 Uiso 1.00 1 c R
H(23) H 0.9290 0.8630 0.2212 0.036 Uiso 1.00 1 c R
H(24) H 0.7072 0.6634 0.3441 0.033 Uiso 1.00 1 c R
H(25) H 0.7128 0.5729 0.2802 0.033 Uiso 1.00 1 c R
H(26) H 0.531(2) 0.506(3) 0.3109(15) 0.021(8) Uiso 1.00 1 d .
H(27) H 0.487(3) 0.474(3) 0.4258(17) 0.033(9) Uiso 1.00 1 d .
H(28) H 0.628(2) 0.516(3) 0.4529(16) 0.022(8) Uiso 1.00 1 d .

loop_
_atom_site_aniso_label
_atom_site_aniso_U_11
_atom_site_aniso_U_22
_atom_site_aniso_U_33
_atom_site_aniso_U_12
_atom_site_aniso_U_13
_atom_site_aniso_U_23
Ru(1) 0.01778(13) 0.01839(14) 0.02112(14) -0.00074(9) 0.00011(9) 0.00082(9)
Cl(1) 0.0347(4) 0.0418(4) 0.0245(3) -0.0083(3) -0.0030(3) 0.0045(3)
N(1) 0.0215(11) 0.0194(11) 0.0237(11) -0.0001(9) -0.0015(9) 0.0020(9)
N(2) 0.0250(12) 0.0215(12) 0.0221(12) -0.0038(10) 0.0004(9) 0.0019(9)
N(3) 0.0229(12) 0.0248(13) 0.0263(13) 0.0019(10) 0.0005(10) 0.0004(10)
C(1) 0.0197(13) 0.0155(13) 0.0330(15) -0.0008(10) 0.0033(11) 0.0036(11)
C(2) 0.0213(14) 0.0215(14) 0.0285(15) -0.0013(11) -0.0006(11) -0.0039(12)
C(3) 0.0199(13) 0.0218(14) 0.0237(14) -0.0007(11) -0.0025(11) -0.0045(12)
C(4) 0.0186(13) 0.0251(15) 0.0248(14) -0.0018(11) -0.0015(11) -0.0031(12)
C(5) 0.0207(13) 0.0187(13) 0.0276(14) -0.0053(11) 0.0000(11) -0.0005(11)
C(6) 0.0341(17) 0.0226(15) 0.0389(18) 0.0011(13) 0.0005(14) 0.0041(13)
C(7) 0.0284(16) 0.0283(17) 0.0433(18) 0.0015(13) 0.0117(13) -0.0018(14)
C(8) 0.0363(18) 0.0340(18) 0.0265(16) 0.0012(14) 0.0027(13) 0.0061(13)
C(9) 0.0220(15) 0.0320(17) 0.0401(18) 0.0046(13) -0.0010(13) -0.0016(14)
C(10) 0.0287(16) 0.0339(18) 0.0350(17) -0.0025(14) 0.0063(13) 0.0035(14)
C(11) 0.0242(14) 0.0228(14) 0.0228(14) -0.0013(11) 0.0009(11) 0.0005(11)
C(12) 0.0228(14) 0.0238(14) 0.0197(13) 0.0001(11) 0.0012(10) -0.0009(11)
C(13) 0.0316(16) 0.0252(16) 0.0309(16) -0.0001(12) 0.0038(13) 0.0012(13)
C(14) 0.0312(16) 0.0302(17) 0.0306(16) 0.0061(13) -0.0026(13) 0.0018(13)
C(15) 0.0251(16) 0.0386(19) 0.0331(17) 0.0065(13) -0.0018(13) -0.0033(14)
C(16) 0.0230(14) 0.0320(16) 0.0273(15) -0.0026(12) 0.0013(11) -0.0041(13)
C(17) 0.0216(14) 0.0221(14) 0.0216(13) 0.0002(11) 0.0018(11) -0.0009(11)
C(18) 0.0227(14) 0.0211(14) 0.0238(14) 0.0013(11) 0.0076(11) 0.0004(11)
C(19) 0.0275(15) 0.0276(15) 0.0270(15) -0.0036(13) 0.0022(12) -0.0029(13)
C(20) 0.0293(16) 0.0242(16) 0.0423(18) -0.0049(13) 0.0058(13) -0.0047(14)
C(21) 0.0283(16) 0.0260(16) 0.0457(19) 0.0004(13) 0.0115(14) 0.0070(14)
C(22) 0.0260(15) 0.0308(16) 0.0333(16) 0.0034(12) 0.0070(12) 0.0080(13)
C(23) 0.0257(15) 0.0228(15) 0.0341(16) 0.0012(12) -0.0033(12) 0.0031(12)
C(24) 0.0197(13) 0.0189(13) 0.0331(16) 0.0029(11) -0.0031(12) 0.0004(12)
C(25) 0.0305(17) 0.0252(16) 0.0376(18) 0.0025(13) 0.0060(14) -0.0068(13)

loop_
_atom_type_symbol
_atom_type_description
_atom_type_scat_dispersion_real
_atom_type_scat_dispersion_imag
_atom_type_scat_source
C C 0.003 0.002
;
International Tables for Crystallography
(1992, Vol. C, Tables 4.2.6.8 and 6.1.1.4)
;
H H 0.000 0.000
;
International Tables for Crystallography
(1992, Vol. C, Table 6.1.1.4)
;
Cl Cl 0.148 0.159
;
International Tables for Crystallography
(1992, Vol. C, Tables 4.2.6.8 and 6.1.1.4)
;
N N 0.006 0.003
;
International Tables for Crystallography
(1992, Vol. C, Tables 4.2.6.8 and 6.1.1.4)
;
Ru Ru -1.259 0.836
;
International Tables for Crystallography
(1992, Vol. C, Tables 4.2.6.8 and 6.1.1.4)
;

loop_
_geom_angle_atom_site_label_1
_geom_angle_atom_site_label_2
_geom_angle_atom_site_label_3
_geom_angle
_geom_angle_publ_flag
Cl(1) Ru(1) N(1) 85.79(6) yes
Cl(1) Ru(1) C(1) 88.71(8) yes
Cl(1) Ru(1) C(2) 120.85(7) yes
Cl(1) Ru(1) C(3) 152.19(8) yes
Cl(1) Ru(1) C(4) 124.73(8) yes
Cl(1) Ru(1) C(5) 90.63(7) yes
Cl(1) Ru(1) C(24) 117.93(8) yes
Cl(1) Ru(1) C(25) 83.30(9) yes
N(1) Ru(1) C(1) 117.42(9) yes
N(1) Ru(1) C(2) 98.27(9) yes
N(1) Ru(1) C(3) 111.44(10) yes
N(1) Ru(1) C(4) 149.13(10) yes
N(1) Ru(1) C(5) 156.25(10) yes
N(1) Ru(1) C(24) 77.37(10) yes
N(1) Ru(1) C(25) 87.25(11) yes
C(1) Ru(1) C(2) 37.59(11) yes
C(1) Ru(1) C(3) 64.21(11) yes
C(1) Ru(1) C(4) 64.49(10) yes
C(1) Ru(1) C(5) 38.92(10) yes
C(1) Ru(1) C(24) 151.38(10) yes
C(1) Ru(1) C(25) 153.48(12) yes
C(2) Ru(1) C(3) 37.91(10) yes
C(2) Ru(1) C(4) 63.83(10) yes
C(2) Ru(1) C(5) 63.70(11) yes
C(2) Ru(1) C(24) 120.52(11) yes
C(2) Ru(1) C(25) 155.43(11) yes
C(3) Ru(1) C(4) 39.07(11) yes
C(3) Ru(1) C(5) 64.65(11) yes
C(3) Ru(1) C(24) 87.91(11) yes
C(3) Ru(1) C(25) 117.94(12) yes
C(4) Ru(1) C(5) 38.20(10) yes
C(4) Ru(1) C(24) 90.12(11) yes
C(4) Ru(1) C(25) 99.83(12) yes
C(5) Ru(1) C(24) 124.40(10) yes
C(5) Ru(1) C(25) 115.68(12) yes
C(24) Ru(1) C(25) 37.32(12) yes
Ru(1) N(1) C(11) 117.70(19) yes
Ru(1) N(1) C(12) 135.32(19) yes
C(11) N(1) C(12) 106.8(2) yes
C(11) N(2) C(17) 106.9(2) yes
C(11) N(2) C(18) 125.4(2) yes
C(17) N(2) C(18) 127.4(2) yes
C(18) N(3) C(22) 116.4(2) yes
Ru(1) C(1) C(2) 72.47(16) yes
Ru(1) C(1) C(5) 69.16(15) yes
Ru(1) C(1) C(6) 128.5(2) yes
C(2) C(1) C(5) 107.2(2) yes
C(2) C(1) C(6) 126.2(2) yes
C(5) C(1) C(6) 126.3(2) yes
Ru(1) C(2) C(1) 69.94(16) yes
Ru(1) C(2) C(3) 69.14(16) yes
Ru(1) C(2) C(7) 125.6(2) yes
C(1) C(2) C(3) 108.8(2) yes
C(1) C(2) C(7) 127.3(2) yes
C(3) C(2) C(7) 123.9(2) yes
Ru(1) C(3) C(2) 72.96(16) yes
Ru(1) C(3) C(4) 69.47(15) yes
Ru(1) C(3) C(8) 129.8(2) yes
C(2) C(3) C(4) 107.1(2) yes
C(2) C(3) C(8) 125.1(2) yes
C(4) C(3) C(8) 127.1(2) yes
Ru(1) C(4) C(3) 71.46(15) yes
Ru(1) C(4) C(5) 71.16(16) yes
Ru(1) C(4) C(9) 125.3(2) yes
C(3) C(4) C(5) 108.4(2) yes
C(3) C(4) C(9) 126.0(2) yes
C(5) C(4) C(9) 125.5(2) yes
Ru(1) C(5) C(1) 71.92(16) yes
Ru(1) C(5) C(4) 70.64(16) yes
Ru(1) C(5) C(10) 127.1(2) yes
C(1) C(5) C(4) 108.3(2) yes
C(1) C(5) C(10) 124.7(2) yes
C(4) C(5) C(10) 126.8(2) yes
N(1) C(11) N(2) 111.8(2) yes
N(1) C(11) C(23) 119.1(2) yes
N(2) C(11) C(23) 129.1(2) yes
N(1) C(12) C(13) 130.1(2) yes
N(1) C(12) C(17) 108.5(2) yes
C(13) C(12) C(17) 121.4(2) yes
C(12) C(13) C(14) 117.2(2) yes
C(13) C(14) C(15) 121.7(3) yes
C(14) C(15) C(16) 121.6(2) yes
C(15) C(16) C(17) 116.5(2) yes
N(2) C(17) C(12) 105.9(2) yes
N(2) C(17) C(16) 132.6(2) yes
C(12) C(17) C(16) 121.5(2) yes
N(2) C(18) N(3) 115.1(2) yes
N(2) C(18) C(19) 120.0(2) yes
N(3) C(18) C(19) 124.8(2) yes
C(18) C(19) C(20) 117.4(2) yes
C(19) C(20) C(21) 119.3(2) yes
C(20) C(21) C(22) 117.9(3) yes
N(3) C(22) C(21) 124.2(3) yes
C(11) C(23) C(24) 109.6(2) yes
Ru(1) C(24) C(23) 111.77(19) yes
Ru(1) C(24) C(25) 71.12(18) yes
C(23) C(24) C(25) 122.8(2) yes
Ru(1) C(25) C(24) 71.55(18) yes
C(1) C(6) H(1) 109.5 no
C(1) C(6) H(2) 109.5 no
C(1) C(6) H(3) 109.4 no
H(1) C(6) H(2) 109.5 no
H(1) C(6) H(3) 109.5 no
H(2) C(6) H(3) 109.5 no
C(2) C(7) H(4) 109.4 no
C(2) C(7) H(5) 109.4 no
C(2) C(7) H(6) 109.6 no
H(4) C(7) H(5) 109.5 no
H(4) C(7) H(6) 109.5 no
H(5) C(7) H(6) 109.5 no
C(3) C(8) H(7) 109.2 no
C(3) C(8) H(8) 109.5 no
C(3) C(8) H(9) 109.7 no
H(7) C(8) H(8) 109.5 no
H(7) C(8) H(9) 109.5 no
H(8) C(8) H(9) 109.5 no
C(4) C(9) H(10) 109.7 no
C(4) C(9) H(11) 109.1 no
C(4) C(9) H(12) 109.5 no
H(10) C(9) H(11) 109.5 no
H(10) C(9) H(12) 109.5 no
H(11) C(9) H(12) 109.5 no
C(5) C(10) H(13) 109.3 no
C(5) C(10) H(14) 109.7 no
C(5) C(10) H(15) 109.4 no
H(13) C(10) H(14) 109.5 no
H(13) C(10) H(15) 109.5 no
H(14) C(10) H(15) 109.5 no
C(12) C(13) H(16) 121.3 no
C(14) C(13) H(16) 121.5 no
C(13) C(14) H(17) 119.1 no
C(15) C(14) H(17) 119.2 no
C(14) C(15) H(18) 119.3 no
C(16) C(15) H(18) 119.2 no
C(15) C(16) H(19) 121.8 no
C(17) C(16) H(19) 121.6 no
C(18) C(19) H(20) 121.4 no
C(20) C(19) H(20) 121.2 no
C(19) C(20) H(21) 120.3 no
C(21) C(20) H(21) 120.5 no
C(20) C(21) H(22) 120.9 no
C(22) C(21) H(22) 121.2 no
N(3) C(22) H(23) 117.9 no
C(21) C(22) H(23) 117.9 no
C(11) C(23) H(24) 109.4 no
C(11) C(23) H(25) 109.4 no
C(24) C(23) H(24) 109.4 no
C(24) C(23) H(25) 109.5 no
H(24) C(23) H(25) 109.5 no
Ru(1) C(24) H(26) 110.6(18) no
C(23) C(24) H(26) 112.5(19) no
C(25) C(24) H(26) 119.3(19) no
Ru(1) C(25) H(27) 109(2) no
Ru(1) C(25) H(28) 107.9(19) no
C(24) C(25) H(27) 120(2) no
C(24) C(25) H(28) 119.2(19) no
H(27) C(25) H(28) 117(2) no

loop_
_geom_bond_atom_site_label_1
_geom_bond_atom_site_label_2
_geom_bond_distance
_geom_bond_publ_flag
Ru(1) Cl(1) 2.4473(7) yes
Ru(1) N(1) 2.113(2) yes
Ru(1) C(1) 2.215(2) yes
Ru(1) C(2) 2.248(3) yes
Ru(1) C(3) 2.197(2) yes
Ru(1) C(4) 2.170(2) yes
Ru(1) C(5) 2.177(2) yes
Ru(1) C(24) 2.177(2) yes
Ru(1) C(25) 2.171(3) yes
N(1) C(11) 1.322(3) yes
N(1) C(12) 1.395(3) yes
N(2) C(11) 1.372(3) yes
N(2) C(17) 1.397(3) yes
N(2) C(18) 1.431(3) yes
N(3) C(18) 1.326(3) yes
N(3) C(22) 1.342(4) yes
C(1) C(2) 1.438(4) yes
C(1) C(5) 1.464(4) yes
C(1) C(6) 1.484(4) yes
C(2) C(3) 1.445(4) yes
C(2) C(7) 1.490(4) yes
C(3) C(4) 1.461(4) yes
C(3) C(8) 1.485(4) yes
C(4) C(5) 1.423(4) yes
C(4) C(9) 1.506(4) yes
C(5) C(10) 1.496(4) yes
C(11) C(23) 1.483(4) yes
C(12) C(13) 1.382(4) yes
C(12) C(17) 1.407(4) yes
C(13) C(14) 1.383(4) yes
C(14) C(15) 1.408(4) yes
C(15) C(16) 1.383(4) yes
C(16) C(17) 1.403(3) yes
C(18) C(19) 1.386(4) yes
C(19) C(20) 1.390(4) yes
C(20) C(21) 1.389(4) yes
C(21) C(22) 1.380(4) yes
C(23) C(24) 1.519(4) yes
C(24) C(25) 1.391(4) yes
C(6) H(1) 0.950 no
C(6) H(2) 0.950 no
C(6) H(3) 0.950 no
C(7) H(4) 0.950 no
C(7) H(5) 0.950 no
C(7) H(6) 0.950 no
C(8) H(7) 0.950 no
C(8) H(8) 0.950 no
C(8) H(9) 0.950 no
C(9) H(10) 0.950 no
C(9) H(11) 0.950 no
C(9) H(12) 0.950 no
C(10) H(13) 0.950 no
C(10) H(14) 0.950 no
C(10) H(15) 0.950 no
C(13) H(16) 0.950 no
C(14) H(17) 0.950 no
C(15) H(18) 0.950 no
C(16) H(19) 0.950 no
C(19) H(20) 0.950 no
C(20) H(21) 0.950 no
C(21) H(22) 0.950 no
C(22) H(23) 0.950 no
C(23) H(24) 0.950 no
C(23) H(25) 0.950 no
C(24) H(26) 0.98(2) no
C(25) H(27) 0.97(3) no
C(25) H(28) 0.97(3) no
